data_7207143
loop_
_publ_author_name
'Kong, Guo-Qiang'
'Wu, Chuan-De'

_publ_section_title
;
 Five coordination networks based on zwitterionic ligands: synthesis,
 crystal structures and optical properties
;
_journal_issue 3
_journal_name_full CrystEngComm
_journal_page_first 847
_journal_paper_doi 10.1039/c1ce06052j
_journal_volume 14
_journal_year 2012
_chemical_formula_sum 'C11 H27 N2 O13 Zn'
_chemical_formula_weight 460.72
_chemical_name_systematic
;
?
;
_space_group_IT_number 62
_symmetry_cell_setting orthorhombic
_symmetry_space_group_name_Hall '-P 2ac 2n'
_symmetry_space_group_name_H-M 'P n m a'
_atom_sites_solution_hydrogens geom
_atom_sites_solution_primary direct
_atom_sites_solution_secondary difmap
_audit_creation_method SHELXL-97
_cell_angle_alpha 90.00
_cell_angle_beta 90.00
_cell_angle_gamma 90.00
_cell_formula_units_Z 4
_cell_length_a 5.0975(3)
_cell_length_b 11.4735(6)
_cell_length_c 29.143(2)
_cell_measurement_reflns_used 8569
_cell_measurement_temperature 293(2)
_cell_measurement_theta_max 26.37
_cell_measurement_theta_min 3.82
_cell_volume 1704.46(18)
_computing_cell_refinement 'CrysAlisPro (Oxford Diffraction Ltd., 2010)'
_computing_data_collection 'CrysAlisPro (Oxford Diffraction Ltd., 2010)'
_computing_data_reduction 'CrysAlisPro (Oxford Diffraction Ltd., 2010)'
_computing_structure_refinement 'SHELXL-97 (Sheldrick, 1997)'
_computing_structure_solution 'SHELXS-97 (Sheldrick, 1990)'
_diffrn_ambient_temperature 293(2)
_diffrn_detector_area_resol_mean 10.3592
_diffrn_measured_fraction_theta_full 0.982
_diffrn_measured_fraction_theta_max 0.982
_diffrn_measurement_device_type 'Xcalibur, Atlas, Gemini ultra'
_diffrn_measurement_method '\w scans'
_diffrn_radiation_monochromator graphite
_diffrn_radiation_source 'fine-focus sealed tube'
_diffrn_radiation_type MoK\a
_diffrn_radiation_wavelength 0.71073
_diffrn_reflns_av_R_equivalents 0.0359
_diffrn_reflns_av_sigmaI/netI 0.0295
_diffrn_reflns_limit_h_max 5
_diffrn_reflns_limit_h_min -6
_diffrn_reflns_limit_k_max 14
_diffrn_reflns_limit_k_min -13
_diffrn_reflns_limit_l_max 33
_diffrn_reflns_limit_l_min -36
_diffrn_reflns_number 8569
_diffrn_reflns_theta_full 26.37
_diffrn_reflns_theta_max 26.37
_diffrn_reflns_theta_min 3.82
_diffrn_standards_interval_count none
_diffrn_standards_interval_time none
_diffrn_standards_number none
_exptl_absorpt_coefficient_mu 1.517
_exptl_absorpt_correction_T_max 0.846
_exptl_absorpt_correction_T_min 0.488
_exptl_absorpt_correction_type empirical
_exptl_absorpt_process_details CrysAlisPro
_exptl_crystal_colour colorless
_exptl_crystal_density_diffrn 1.795
_exptl_crystal_density_method 'not measured'
_exptl_crystal_description block
_exptl_crystal_F_000 964
_exptl_crystal_size_max 0.48
_exptl_crystal_size_mid 0.43
_exptl_crystal_size_min 0.11
_platon_squeeze_details
;
;
_refine_diff_density_max 0.612
_refine_diff_density_min -0.824
_refine_diff_density_rms 0.147
_refine_ls_extinction_method none
_refine_ls_goodness_of_fit_ref 1.015
_refine_ls_hydrogen_treatment constr
_refine_ls_matrix_type full
_refine_ls_number_parameters 106
_refine_ls_number_reflns 1806
_refine_ls_number_restraints 0
_refine_ls_restrained_S_all 1.015
_refine_ls_R_factor_all 0.0891
_refine_ls_R_factor_gt 0.0766
_refine_ls_shift/su_max 0.000
_refine_ls_shift/su_mean 0.000
_refine_ls_structure_factor_coef Fsqd
_refine_ls_weighting_details 'calc w=1/[\s^2^(Fo^2^)+(0.0658P)^2^+17.9014P] where P=(Fo^2^+2Fc^2^)/3'
_refine_ls_weighting_scheme calc
_refine_ls_wR_factor_gt 0.2013
_refine_ls_wR_factor_ref 0.2084
_reflns_number_gt 1454
_reflns_number_total 1806
_reflns_threshold_expression >2sigma(I)
_cod_data_source_file c1ce06052j.txt
_cod_data_source_block New2
_cod_original_sg_symbol_H-M Pnma
_cod_database_code 7207143

loop_
_symmetry_equiv_pos_as_xyz
'x, y, z'
'-x+1/2, -y, z+1/2'
'x+1/2, -y+1/2, -z+1/2'
'-x, y+1/2, -z'
'-x, -y, -z'
'x-1/2, y, -z-1/2'
'-x-1/2, y-1/2, z-1/2'
'x, -y-1/2, z'

loop_
_atom_site_label
_atom_site_type_symbol
_atom_site_fract_x
_atom_site_fract_y
_atom_site_fract_z
_atom_site_U_iso_or_equiv
_atom_site_adp_type
_atom_site_occupancy
_atom_site_symmetry_multiplicity
_atom_site_calc_flag
_atom_site_refinement_flags
Zn1 Zn 0.3943(2) 0.7500 0.03777(4) 0.0431(4) Uani 1 2 d S
O1 O 0.6469(9) 0.6235(4) 0.06384(18) 0.0500(13) Uani 1 1 d .
O2 O 0.3931(8) 0.4660(4) 0.06312(15) 0.0383(10) Uani 1 1 d .
O3 O 0.1444(8) 0.8766(4) 0.00577(17) 0.0459(11) Uani 1 1 d .
H3B H 0.1960 0.9369 0.0184 0.055 Uiso 1 1 d .
H3C H -0.0125 0.8662 0.0097 0.055 Uiso 1 1 d .
O4 O 0.6378(13) 0.7500 -0.0229(2) 0.0420(15) Uani 1 2 d S
H4A H 0.6681 0.8106 -0.0364 0.050 Uiso 1 1 d .
O5 O 0.1506(17) 0.7500 0.0951(3) 0.077(3) Uani 1 2 d S
H5B H 0.1691 0.8087 0.1111 0.092 Uiso 1 1 d .
N1 N 0.7225(9) 0.3454(4) 0.11828(16) 0.0275(10) Uani 1 1 d .
C1 C 0.5880(11) 0.5218(5) 0.0750(2) 0.0327(13) Uani 1 1 d .
C2 C 0.7868(12) 0.4651(5) 0.1064(2) 0.0353(14) Uani 1 1 d .
H2A H 0.9571 0.4665 0.0916 0.042 Uiso 1 1 calc R
H2B H 0.7999 0.5106 0.1344 0.042 Uiso 1 1 calc R
C3 C 0.8290(15) 0.2500 0.1008(3) 0.0313(17) Uani 1 2 d S
H3A H 0.9621 0.2500 0.0790 0.038 Uiso 1 2 calc SR
C4 C 0.5270(10) 0.3119(5) 0.14902(17) 0.0278(11) Uani 1 1 d .
C5 C 0.3535(12) 0.3748(6) 0.1759(2) 0.0383(14) Uani 1 1 d .
H5A H 0.3503 0.4558 0.1760 0.046 Uiso 1 1 calc R
C6 C 0.1849(13) 0.3090(6) 0.2028(2) 0.0444(16) Uani 1 1 d .
H6A H 0.0663 0.3476 0.2217 0.053 Uiso 1 1 calc R

loop_
_atom_site_aniso_label
_atom_site_aniso_U_11
_atom_site_aniso_U_22
_atom_site_aniso_U_33
_atom_site_aniso_U_23
_atom_site_aniso_U_13
_atom_site_aniso_U_12
Zn1 0.0335(6) 0.0379(6) 0.0579(8) 0.000 -0.0015(5) 0.000
O1 0.031(2) 0.035(2) 0.085(4) 0.021(2) -0.010(2) -0.0044(19)
O2 0.028(2) 0.038(2) 0.049(3) 0.0071(19) -0.0044(19) 0.0002(19)
O3 0.025(2) 0.044(2) 0.069(3) -0.002(2) -0.004(2) 0.0029(19)
O4 0.042(4) 0.040(3) 0.044(4) 0.000 -0.003(3) 0.000
O5 0.060(5) 0.105(7) 0.065(5) 0.000 0.013(4) 0.000
N1 0.021(2) 0.023(2) 0.038(2) 0.0019(19) -0.0014(19) 0.0003(18)
C1 0.026(3) 0.031(3) 0.041(3) 0.005(2) 0.002(3) 0.002(2)
C2 0.028(3) 0.030(3) 0.048(4) 0.004(3) -0.003(3) -0.005(2)
C3 0.020(4) 0.043(5) 0.031(4) 0.000 -0.002(3) 0.000
C4 0.025(3) 0.037(3) 0.021(2) -0.001(2) -0.005(2) 0.003(2)
C5 0.035(3) 0.045(3) 0.035(3) -0.008(3) -0.004(3) 0.009(3)
C6 0.033(3) 0.072(4) 0.028(3) -0.009(3) 0.004(2) 0.007(3)

loop_
_atom_type_symbol
_atom_type_description
_atom_type_scat_dispersion_real
_atom_type_scat_dispersion_imag
_atom_type_scat_source
C C 0.0033 0.0016 'International Tables Vol C Tables 4.2.6.8 and 6.1.1.4'
H H 0.0000 0.0000 'International Tables Vol C Tables 4.2.6.8 and 6.1.1.4'
N N 0.0061 0.0033 'International Tables Vol C Tables 4.2.6.8 and 6.1.1.4'
O O 0.0106 0.0060 'International Tables Vol C Tables 4.2.6.8 and 6.1.1.4'
Zn Zn 0.2839 1.4301 'International Tables Vol C Tables 4.2.6.8 and 6.1.1.4'

loop_
_geom_angle_atom_site_label_1
_geom_angle_atom_site_label_2
_geom_angle_atom_site_label_3
_geom_angle
_geom_angle_site_symmetry_1
_geom_angle_site_symmetry_3
O1 Zn1 O1 88.3(3) 8_575 .
O1 Zn1 O5 94.4(2) 8_575 .
O1 Zn1 O5 94.4(2) . .
O1 Zn1 O3 93.06(18) 8_575 .
O1 Zn1 O3 175.6(2) . .
O5 Zn1 O3 89.7(2) . .
O1 Zn1 O3 175.6(2) 8_575 8_575
O1 Zn1 O3 93.06(18) . 8_575
O5 Zn1 O3 89.7(2) . 8_575
O3 Zn1 O3 85.3(2) . 8_575
O1 Zn1 O4 86.74(19) 8_575 .
O1 Zn1 O4 86.74(19) . .
O5 Zn1 O4 178.4(3) . .
O3 Zn1 O4 89.17(18) . .
O3 Zn1 O4 89.17(18) 8_575 .
C1 O1 Zn1 126.7(4) . .
Zn1 O3 H3B 100.6 . .
Zn1 O3 H3C 114.9 . .
H3B O3 H3C 111.8 . .
Zn1 O4 H4A 120.4 . .
Zn1 O5 H5B 112.7 . .
C3 N1 C4 108.2(5) . .
C3 N1 C2 126.7(5) . .
C4 N1 C2 125.1(5) . .
O2 C1 O1 127.4(6) . .
O2 C1 C2 119.2(5) . .
O1 C1 C2 113.5(5) . .
N1 C2 C1 113.5(5) . .
N1 C2 H2A 108.9 . .
C1 C2 H2A 108.9 . .
N1 C2 H2B 108.9 . .
C1 C2 H2B 108.9 . .
H2A C2 H2B 107.7 . .
N1 C3 N1 111.6(7) . 8_565
N1 C3 H3A 124.2 . .
N1 C3 H3A 124.2 8_565 .
C5 C4 N1 132.6(5) . .
C5 C4 C4 121.4(4) . 8_565
N1 C4 C4 106.0(3) . 8_565
C4 C5 C6 115.6(6) . .
C4 C5 H5A 122.2 . .
C6 C5 H5A 122.2 . .
C6 C6 C5 123.0(4) 8_565 .
C6 C6 H6A 118.5 8_565 .
C5 C6 H6A 118.5 . .

loop_
_geom_bond_atom_site_label_1
_geom_bond_atom_site_label_2
_geom_bond_distance
_geom_bond_site_symmetry_2
Zn1 O1 2.084(4) 8_575
Zn1 O1 2.084(4) .
Zn1 O5 2.081(8) .
Zn1 O3 2.145(5) .
Zn1 O3 2.145(5) 8_575
Zn1 O4 2.160(7) .
O1 C1 1.248(7) .
O2 C1 1.231(7) .
O3 H3B 0.8265 .
O3 H3C 0.8168 .
O4 H4A 0.8138 .
O5 H5B 0.8252 .
N1 C3 1.323(6) .
N1 C4 1.394(7) .
N1 C2 1.454(7) .
C1 C2 1.512(8) .
C2 H2A 0.9700 .
C2 H2B 0.9700 .
C3 N1 1.323(6) 8_565
C3 H3A 0.9300 .
C4 C5 1.385(8) .
C4 C4 1.420(11) 8_565
C5 C6 1.386(9) .
C5 H5A 0.9300 .
C6 C6 1.353(15) 8_565
C6 H6A 0.9300 .

loop_
_geom_hbond_atom_site_label_D
_geom_hbond_atom_site_label_H
_geom_hbond_atom_site_label_A
_geom_hbond_distance_DH
_geom_hbond_distance_HA
_geom_hbond_distance_DA
_geom_hbond_angle_DHA
_geom_hbond_site_symmetry_A
O3 H3B O2 0.83 1.99 2.767(6) 157.3 8_575
O3 H3C O1 0.82 2.35 3.049(7) 144.1 8_475
O3 H3C O4 0.82 2.42 3.078(7) 138.3 1_455
O4 H4A O2 0.81 1.97 2.747(5) 159.1 4_655

loop_
_platon_squeeze_void_nr
_platon_squeeze_void_average_x
_platon_squeeze_void_average_y
_platon_squeeze_void_average_z
_platon_squeeze_void_volume
_platon_squeeze_void_count_electrons
_platon_squeeze_void_content
1 -0.071 0.750 0.250 196 34 ' '
2 -0.087 0.250 0.750 196 34 ' '
